data_4028567
loop_
_publ_author_name
'Chen Xu'
'Xin-Qi Hao'
'Zhi-Qiang Xiao'
'Zhi-Qiang Wang'
'Xiao-Er Yuan'
'Wei-Jun Fu'
'Bao-Ming Ji'
'Mao-Ping Song'

_publ_section_title
;
 One-Pot Synthesis of Ferrocenyl Ketones Containing Biaryls and
 6-Aryl-2-ferrocenylquinolines via Ir/Pd-Cocatalyzed \a-Alkylation/Suzuki
 Reaction
;
_journal_name_full 'Journal of Organic Chemistry'
_journal_page_first 8730
_journal_page_last 8738
_journal_paper_doi 10.1021/jo401421b
_journal_volume 78
_journal_year 2013
_chemical_formula_sum 'C26 H23 Fe N3'
_chemical_formula_weight 433.32
_chemical_name_systematic
;

 ?

;
_space_group_IT_number 14
_symmetry_cell_setting monoclinic
_symmetry_space_group_name_Hall '-P 2ybc'
_symmetry_space_group_name_H-M 'P 1 21/c 1'
_atom_sites_solution_hydrogens geom
_atom_sites_solution_primary direct
_atom_sites_solution_secondary difmap
_audit_creation_method SHELXL-97
_cell_angle_alpha 90.00
_cell_angle_beta 90.115(4)
_cell_angle_gamma 90.00
_cell_formula_units_Z 4
_cell_length_a 23.000(7)
_cell_length_b 7.545(2)
_cell_length_c 11.657(4)
_cell_measurement_reflns_used 2425
_cell_measurement_temperature 296(2)
_cell_measurement_theta_max 21.77
_cell_measurement_theta_min 2.84
_cell_volume 2022.9(11)
_computing_cell_refinement 'Bruker SMART'
_computing_data_collection 'Bruker SMART'
_computing_data_reduction 'Bruker SAINT'
_computing_molecular_graphics 'Bruker SHELXTL'
_computing_publication_material 'Bruker SHELXTL'
_computing_structure_refinement 'SHELXL-97 (Sheldrick, 1997)'
_computing_structure_solution 'SHELXS-97 (Sheldrick, 1990)'
_diffrn_ambient_temperature 296(2)
_diffrn_measured_fraction_theta_full 0.999
_diffrn_measured_fraction_theta_max 0.999
_diffrn_measurement_device_type 'CCD area detector'
_diffrn_measurement_method 'phi and omega scans'
_diffrn_radiation_monochromator graphite
_diffrn_radiation_source 'fine-focus sealed tube'
_diffrn_radiation_type MoK\a
_diffrn_radiation_wavelength 0.71073
_diffrn_reflns_av_R_equivalents 0.0519
_diffrn_reflns_av_sigmaI/netI 0.0474
_diffrn_reflns_limit_h_max 27
_diffrn_reflns_limit_h_min -27
_diffrn_reflns_limit_k_max 9
_diffrn_reflns_limit_k_min -9
_diffrn_reflns_limit_l_max 14
_diffrn_reflns_limit_l_min -14
_diffrn_reflns_number 14873
_diffrn_reflns_theta_full 25.50
_diffrn_reflns_theta_max 25.50
_diffrn_reflns_theta_min 2.66
_diffrn_standards_decay_% 0
_diffrn_standards_interval_count 0
_diffrn_standards_interval_time 0
_diffrn_standards_number 0
_exptl_absorpt_coefficient_mu 0.764
_exptl_absorpt_correction_T_max 0.8262
_exptl_absorpt_correction_T_min 0.7448
_exptl_absorpt_correction_type multi-scan
_exptl_absorpt_process_details sadabs
_exptl_crystal_colour red
_exptl_crystal_density_diffrn 1.423
_exptl_crystal_description block
_exptl_crystal_F_000 904
_exptl_crystal_size_max 0.41
_exptl_crystal_size_mid 0.35
_exptl_crystal_size_min 0.26
_refine_diff_density_max 0.308
_refine_diff_density_min -0.280
_refine_diff_density_rms 0.050
_refine_ls_extinction_method none
_refine_ls_goodness_of_fit_ref 1.037
_refine_ls_hydrogen_treatment constr
_refine_ls_matrix_type full
_refine_ls_number_parameters 273
_refine_ls_number_reflns 3760
_refine_ls_number_restraints 0
_refine_ls_restrained_S_all 1.037
_refine_ls_R_factor_all 0.0716
_refine_ls_R_factor_gt 0.0405
_refine_ls_shift/su_max 0.015
_refine_ls_shift/su_mean 0.000
_refine_ls_structure_factor_coef Fsqd
_refine_ls_weighting_details 'calc w=1/[\s^2^(Fo^2^)+(0.0434P)^2^+0.3597P] where P=(Fo^2^+2Fc^2^)/3'
_refine_ls_weighting_scheme calc
_refine_ls_wR_factor_gt 0.0886
_refine_ls_wR_factor_ref 0.1015
_reflns_number_gt 2598
_reflns_number_total 3760
_reflns_threshold_expression >2sigma(I)
_cod_data_source_file jo401421b_si_001_7.cif
_cod_data_source_block 40
_cod_original_cell_volume 2022.9(10)
_cod_database_code 4028567

loop_
_symmetry_equiv_pos_as_xyz
'x, y, z'
'-x, y+1/2, -z+1/2'
'-x, -y, -z'
'x, -y-1/2, z-1/2'

loop_
_atom_site_label
_atom_site_type_symbol
_atom_site_fract_x
_atom_site_fract_y
_atom_site_fract_z
_atom_site_U_iso_or_equiv
_atom_site_adp_type
_atom_site_occupancy
_atom_site_symmetry_multiplicity
_atom_site_calc_flag
_atom_site_refinement_flags
Fe1 Fe 0.101841(16) 0.53680(6) 0.85797(4) 0.04281(16) Uani 1 1 d .
N1 N 0.26777(9) 0.3999(3) 0.91793(17) 0.0347(5) Uani 1 1 d .
N2 N 0.60051(10) 0.3199(3) 0.7992(2) 0.0432(6) Uani 1 1 d .
N3 N 0.67267(10) 0.3560(4) 0.6651(2) 0.0542(7) Uani 1 1 d .
C1 C 0.12202(15) 0.7867(5) 0.8075(4) 0.0714(11) Uani 1 1 d .
H1 H 0.1517 0.8629 0.8425 0.086 Uiso 1 1 calc R
C2 C 0.13107(14) 0.6686(5) 0.7173(3) 0.0639(10) Uani 1 1 d .
H2 H 0.1680 0.6476 0.6778 0.077 Uiso 1 1 calc R
C3 C 0.07780(17) 0.5851(5) 0.6930(3) 0.0705(11) Uani 1 1 d .
H3 H 0.0711 0.4954 0.6336 0.085 Uiso 1 1 calc R
C4 C 0.06275(17) 0.7777(5) 0.8402(4) 0.0763(11) Uani 1 1 d .
H4 H 0.0440 0.8467 0.9010 0.092 Uiso 1 1 calc R
C5 C 0.03594(15) 0.6519(6) 0.7686(4) 0.0793(13) Uani 1 1 d .
H5 H -0.0051 0.6168 0.7712 0.095 Uiso 1 1 calc R
C6 C 0.15092(12) 0.4758(4) 0.9993(2) 0.0462(7) Uani 1 1 d .
H6 H 0.1777 0.5565 1.0389 0.055 Uiso 1 1 calc R
C7 C 0.16546(11) 0.3632(4) 0.9059(2) 0.0389(7) Uani 1 1 d .
C8 C 0.09103(13) 0.4548(5) 1.0238(3) 0.0555(8) Uani 1 1 d .
H8 H 0.0692 0.5169 1.0837 0.067 Uiso 1 1 calc R
C9 C 0.06856(13) 0.3287(4) 0.9462(3) 0.0531(8) Uani 1 1 d .
H9 H 0.0281 0.2886 0.9430 0.064 Uiso 1 1 calc R
C10 C 0.11334(12) 0.2716(4) 0.8731(3) 0.0476(8) Uani 1 1 d .
H10 H 0.1097 0.1842 0.8113 0.057 Uiso 1 1 calc R
C11 C 0.33409(11) 0.3227(3) 0.7615(2) 0.0351(6) Uani 1 1 d .
C12 C 0.22342(11) 0.3481(3) 0.8536(2) 0.0359(6) Uani 1 1 d .
C13 C 0.32249(11) 0.3868(3) 0.8730(2) 0.0335(6) Uani 1 1 d .
C14 C 0.28511(12) 0.2701(4) 0.6958(2) 0.0426(7) Uani 1 1 d .
H14 H 0.2901 0.2276 0.6216 0.051 Uiso 1 1 calc R
C15 C 0.23096(12) 0.2819(4) 0.7409(2) 0.0442(7) Uani 1 1 d .
H15 H 0.1989 0.2465 0.6980 0.053 Uiso 1 1 calc R
C16 C 0.39166(11) 0.3124(3) 0.7227(2) 0.0377(7) Uani 1 1 d .
H16 H 0.3988 0.2702 0.6491 0.045 Uiso 1 1 calc R
C17 C 0.43778(11) 0.3629(3) 0.7902(2) 0.0350(6) Uani 1 1 d .
C18 C 0.42505(12) 0.4264(4) 0.9014(2) 0.0400(7) Uani 1 1 d .
H18 H 0.4557 0.4602 0.9488 0.048 Uiso 1 1 calc R
C19 C 0.36995(11) 0.4402(4) 0.9419(2) 0.0379(7) Uani 1 1 d .
H19 H 0.3634 0.4848 1.0151 0.046 Uiso 1 1 calc R
C20 C 0.49863(12) 0.3577(4) 0.7508(2) 0.0364(6) Uani 1 1 d .
C21 C 0.51523(12) 0.3908(4) 0.6384(2) 0.0428(7) Uani 1 1 d .
H21 H 0.4869 0.4126 0.5832 0.051 Uiso 1 1 calc R
C22 C 0.57239(12) 0.3920(4) 0.6075(2) 0.0419(7) Uani 1 1 d .
H22 H 0.5830 0.4162 0.5322 0.050 Uiso 1 1 calc R
C23 C 0.61502(12) 0.3565(4) 0.6905(2) 0.0399(7) Uani 1 1 d .
C24 C 0.54392(12) 0.3223(4) 0.8260(2) 0.0402(7) Uani 1 1 d .
H24 H 0.5342 0.2981 0.9018 0.048 Uiso 1 1 calc R
C25 C 0.69411(15) 0.3958(5) 0.5517(3) 0.0731(11) Uani 1 1 d .
H25A H 0.6816 0.3054 0.4992 0.110 Uiso 1 1 calc R
H25B H 0.7358 0.4001 0.5532 0.110 Uiso 1 1 calc R
H25C H 0.6791 0.5085 0.5273 0.110 Uiso 1 1 calc R
C26 C 0.71506(13) 0.3048(5) 0.7511(3) 0.0644(10) Uani 1 1 d .
H26A H 0.7152 0.3904 0.8120 0.097 Uiso 1 1 calc R
H26B H 0.7530 0.2995 0.7169 0.097 Uiso 1 1 calc R
H26C H 0.7051 0.1904 0.7814 0.097 Uiso 1 1 calc R

loop_
_atom_site_aniso_label
_atom_site_aniso_U_11
_atom_site_aniso_U_22
_atom_site_aniso_U_33
_atom_site_aniso_U_23
_atom_site_aniso_U_13
_atom_site_aniso_U_12
Fe1 0.0321(2) 0.0444(3) 0.0519(3) 0.0058(2) -0.00442(18) 0.00165(19)
N1 0.0363(13) 0.0379(13) 0.0299(12) 0.0003(10) -0.0034(10) 0.0023(10)
N2 0.0386(14) 0.0527(16) 0.0382(14) -0.0020(12) -0.0032(11) 0.0034(11)
N3 0.0409(15) 0.0699(19) 0.0517(17) 0.0007(14) 0.0070(12) 0.0017(13)
C1 0.058(2) 0.048(2) 0.109(3) 0.019(2) -0.006(2) -0.0005(18)
C2 0.049(2) 0.069(3) 0.074(3) 0.031(2) 0.0047(18) 0.0060(18)
C3 0.074(3) 0.076(3) 0.062(2) 0.022(2) -0.022(2) -0.011(2)
C4 0.065(3) 0.062(3) 0.102(3) 0.018(2) 0.009(2) 0.025(2)
C5 0.039(2) 0.098(3) 0.101(3) 0.046(3) -0.012(2) 0.005(2)
C6 0.0402(17) 0.060(2) 0.0389(16) -0.0003(15) -0.0032(13) 0.0039(14)
C7 0.0351(15) 0.0413(17) 0.0404(17) 0.0028(14) -0.0035(12) 0.0038(13)
C8 0.0454(19) 0.073(2) 0.0478(19) 0.0006(18) 0.0057(15) 0.0073(17)
C9 0.0378(17) 0.060(2) 0.061(2) 0.0130(18) 0.0026(15) -0.0041(15)
C10 0.0444(18) 0.0418(18) 0.056(2) 0.0004(15) -0.0058(15) -0.0046(14)
C11 0.0375(16) 0.0364(16) 0.0315(15) -0.0027(12) -0.0043(12) 0.0034(12)
C12 0.0388(16) 0.0337(16) 0.0354(16) 0.0020(12) -0.0053(12) 0.0024(12)
C13 0.0373(15) 0.0324(15) 0.0307(15) 0.0025(12) -0.0049(12) 0.0023(12)
C14 0.0439(17) 0.0502(19) 0.0337(16) -0.0083(14) -0.0058(13) 0.0027(14)
C15 0.0399(17) 0.0497(19) 0.0429(18) -0.0098(14) -0.0104(13) 0.0007(14)
C16 0.0438(17) 0.0392(17) 0.0300(15) -0.0047(12) -0.0026(12) 0.0017(13)
C17 0.0379(15) 0.0336(16) 0.0334(15) 0.0004(12) -0.0015(12) 0.0012(12)
C18 0.0377(16) 0.0458(18) 0.0365(16) -0.0035(13) -0.0080(12) -0.0013(13)
C19 0.0396(16) 0.0456(18) 0.0286(14) -0.0055(13) -0.0044(12) 0.0005(13)
C20 0.0381(15) 0.0359(16) 0.0351(16) -0.0003(13) -0.0028(12) 0.0018(12)
C21 0.0425(17) 0.0498(18) 0.0360(17) 0.0026(14) -0.0080(13) 0.0030(14)
C22 0.0438(17) 0.0520(18) 0.0298(15) 0.0023(13) 0.0009(13) 0.0046(14)
C23 0.0400(17) 0.0403(17) 0.0394(17) -0.0066(14) 0.0004(13) 0.0020(13)
C24 0.0418(17) 0.0478(18) 0.0312(15) 0.0021(13) -0.0017(12) 0.0037(14)
C25 0.060(2) 0.090(3) 0.069(3) -0.003(2) 0.0207(19) -0.005(2)
C26 0.0371(18) 0.080(3) 0.076(2) -0.002(2) -0.0033(17) 0.0091(17)

loop_
_atom_type_symbol
_atom_type_description
_atom_type_scat_dispersion_real
_atom_type_scat_dispersion_imag
_atom_type_scat_source
C C 0.0033 0.0016 'International Tables Vol C Tables 4.2.6.8 and 6.1.1.4'
H H 0.0000 0.0000 'International Tables Vol C Tables 4.2.6.8 and 6.1.1.4'
N N 0.0061 0.0033 'International Tables Vol C Tables 4.2.6.8 and 6.1.1.4'
Fe Fe 0.3463 0.8444 'International Tables Vol C Tables 4.2.6.8 and 6.1.1.4'

loop_
_geom_angle_atom_site_label_1
_geom_angle_atom_site_label_2
_geom_angle_atom_site_label_3
_geom_angle
C10 Fe1 C9 40.59(11)
C10 Fe1 C1 155.91(14)
C9 Fe1 C1 162.43(16)
C10 Fe1 C3 107.12(14)
C9 Fe1 C3 121.08(14)
C1 Fe1 C3 67.73(16)
C10 Fe1 C2 120.64(15)
C9 Fe1 C2 155.98(15)
C1 Fe1 C2 40.14(14)
C3 Fe1 C2 40.47(13)
C10 Fe1 C5 124.31(16)
C9 Fe1 C5 108.00(14)
C1 Fe1 C5 67.98(15)
C3 Fe1 C5 40.29(15)
C2 Fe1 C5 67.97(14)
C10 Fe1 C4 161.28(14)
C9 Fe1 C4 125.10(14)
C1 Fe1 C4 40.81(14)
C3 Fe1 C4 67.98(17)
C2 Fe1 C4 68.20(16)
C5 Fe1 C4 40.41(15)
C10 Fe1 C7 41.32(10)
C9 Fe1 C7 68.63(12)
C1 Fe1 C7 120.75(13)
C3 Fe1 C7 124.57(15)
C2 Fe1 C7 107.24(12)
C5 Fe1 C7 161.45(17)
C4 Fe1 C7 156.34(15)
C10 Fe1 C8 68.60(13)
C9 Fe1 C8 40.52(12)
C1 Fe1 C8 125.70(17)
C3 Fe1 C8 156.20(14)
C2 Fe1 C8 162.02(15)
C5 Fe1 C8 121.47(15)
C4 Fe1 C8 108.14(15)
C7 Fe1 C8 68.63(12)
C10 Fe1 C6 68.68(12)
C9 Fe1 C6 68.05(12)
C1 Fe1 C6 108.43(14)
C3 Fe1 C6 161.78(14)
C2 Fe1 C6 125.17(13)
C5 Fe1 C6 156.63(16)
C4 Fe1 C6 121.63(16)
C7 Fe1 C6 40.68(11)
C8 Fe1 C6 40.49(11)
C12 N1 C13 118.1(2)
C24 N2 C23 117.5(2)
C23 N3 C25 122.3(3)
C23 N3 C26 120.4(3)
C25 N3 C26 117.3(3)
C2 C1 C4 108.5(3)
C2 C1 Fe1 70.1(2)
C4 C1 Fe1 70.0(2)
C2 C1 H1 125.7
C4 C1 H1 125.7
Fe1 C1 H1 125.7
C1 C2 C3 107.9(3)
C1 C2 Fe1 69.8(2)
C3 C2 Fe1 69.8(2)
C1 C2 H2 126.1
C3 C2 H2 126.1
Fe1 C2 H2 126.1
C5 C3 C2 108.2(4)
C5 C3 Fe1 69.8(2)
C2 C3 Fe1 69.76(19)
C5 C3 H3 125.9
C2 C3 H3 125.9
Fe1 C3 H3 125.9
C5 C4 C1 107.0(4)
C5 C4 Fe1 69.6(2)
C1 C4 Fe1 69.24(19)
C5 C4 H4 126.5
C1 C4 H4 126.5
Fe1 C4 H4 126.5
C3 C5 C4 108.4(3)
C3 C5 Fe1 69.9(2)
C4 C5 Fe1 70.0(2)
C3 C5 H5 125.8
C4 C5 H5 125.8
Fe1 C5 H5 125.8
C8 C6 C7 108.6(3)
C8 C6 Fe1 69.70(17)
C7 C6 Fe1 69.42(15)
C8 C6 H6 125.7
C7 C6 H6 125.7
Fe1 C6 H6 125.7
C6 C7 C10 107.1(2)
C6 C7 C12 125.3(2)
C10 C7 C12 127.5(3)
C6 C7 Fe1 69.90(15)
C10 C7 Fe1 68.77(16)
C12 C7 Fe1 125.87(19)
C9 C8 C6 107.5(3)
C9 C8 Fe1 69.04(18)
C6 C8 Fe1 69.80(17)
C9 C8 H8 126.2
C6 C8 H8 126.2
Fe1 C8 H8 126.2
C10 C9 C8 109.1(3)
C10 C9 Fe1 69.63(17)
C8 C9 Fe1 70.45(18)
C10 C9 H9 125.4
C8 C9 H9 125.4
Fe1 C9 H9 125.4
C9 C10 C7 107.7(3)
C9 C10 Fe1 69.78(18)
C7 C10 Fe1 69.91(16)
C9 C10 H10 126.2
C7 C10 H10 126.2
Fe1 C10 H10 126.2
C16 C11 C13 119.7(2)
C16 C11 C14 124.0(2)
C13 C11 C14 116.2(2)
N1 C12 C15 122.3(2)
N1 C12 C7 116.1(2)
C15 C12 C7 121.6(2)
N1 C13 C19 118.2(2)
N1 C13 C11 123.6(2)
C19 C13 C11 118.3(2)
C15 C14 C11 120.1(3)
C15 C14 H14 120.0
C11 C14 H14 120.0
C14 C15 C12 119.8(3)
C14 C15 H15 120.1
C12 C15 H15 120.1
C17 C16 C11 121.9(2)
C17 C16 H16 119.1
C11 C16 H16 119.1
C16 C17 C18 117.3(2)
C16 C17 C20 123.1(2)
C18 C17 C20 119.6(2)
C19 C18 C17 122.7(2)
C19 C18 H18 118.7
C17 C18 H18 118.7
C18 C19 C13 120.1(2)
C18 C19 H19 119.9
C13 C19 H19 119.9
C24 C20 C21 115.1(3)
C24 C20 C17 121.4(2)
C21 C20 C17 123.5(2)
C22 C21 C20 121.2(3)
C22 C21 H21 119.4
C20 C21 H21 119.4
C21 C22 C23 119.3(3)
C21 C22 H22 120.3
C23 C22 H22 120.3
N2 C23 N3 116.8(2)
N2 C23 C22 121.1(2)
N3 C23 C22 122.1(3)
N2 C24 C20 125.7(3)
N2 C24 H24 117.1
C20 C24 H24 117.1
N3 C25 H25A 109.5
N3 C25 H25B 109.5
H25A C25 H25B 109.5
N3 C25 H25C 109.5
H25A C25 H25C 109.5
H25B C25 H25C 109.5
N3 C26 H26A 109.5
N3 C26 H26B 109.5
H26A C26 H26B 109.5
N3 C26 H26C 109.5
H26A C26 H26C 109.5
H26B C26 H26C 109.5

loop_
_geom_bond_atom_site_label_1
_geom_bond_atom_site_label_2
_geom_bond_distance
Fe1 C10 2.026(3)
Fe1 C9 2.027(3)
Fe1 C1 2.029(3)
Fe1 C3 2.033(3)
Fe1 C2 2.033(3)
Fe1 C5 2.033(3)
Fe1 C4 2.038(3)
Fe1 C7 2.041(3)
Fe1 C8 2.046(3)
Fe1 C6 2.047(3)
N1 C12 1.324(3)
N1 C13 1.368(3)
N2 C24 1.340(3)
N2 C23 1.340(3)
N3 C23 1.359(3)
N3 C25 1.444(4)
N3 C26 1.450(4)
C1 C2 1.394(5)
C1 C4 1.418(5)
C1 H1 0.9800
C2 C3 1.406(5)
C2 H2 0.9800
C3 C5 1.400(5)
C3 H3 0.9800
C4 C5 1.406(5)
C4 H4 0.9800
C5 H5 0.9800
C6 C8 1.417(4)
C6 C7 1.421(4)
C6 H6 0.9800
C7 C10 1.435(4)
C7 C12 1.471(4)
C8 C9 1.411(4)
C8 H8 0.9800
C9 C10 1.406(4)
C9 H9 0.9800
C10 H10 0.9800
C11 C16 1.402(4)
C11 C13 1.413(3)
C11 C14 1.418(3)
C12 C15 1.416(4)
C13 C19 1.412(3)
C14 C15 1.356(4)
C14 H14 0.9300
C15 H15 0.9300
C16 C17 1.374(3)
C16 H16 0.9300
C17 C18 1.413(4)
C17 C20 1.475(4)
C18 C19 1.357(4)
C18 H18 0.9300
C19 H19 0.9300
C20 C24 1.386(3)
C20 C21 1.388(4)
C21 C22 1.364(4)
C21 H21 0.9300
C22 C23 1.402(4)
C22 H22 0.9300
C24 H24 0.9300
C25 H25A 0.9600
C25 H25B 0.9600
C25 H25C 0.9600
C26 H26A 0.9600
C26 H26B 0.9600
C26 H26C 0.9600

loop_
_geom_torsion_atom_site_label_1
_geom_torsion_atom_site_label_2
_geom_torsion_atom_site_label_3
_geom_torsion_atom_site_label_4
_geom_torsion
C10 Fe1 C1 C2 44.3(4)
C9 Fe1 C1 C2 -161.5(4)
C3 Fe1 C1 C2 -37.8(2)
C5 Fe1 C1 C2 -81.5(2)
C4 Fe1 C1 C2 -119.5(3)
C7 Fe1 C1 C2 80.2(2)
C8 Fe1 C1 C2 164.76(19)
C6 Fe1 C1 C2 123.1(2)
C10 Fe1 C1 C4 163.8(3)
C9 Fe1 C1 C4 -42.0(6)
C3 Fe1 C1 C4 81.6(3)
C2 Fe1 C1 C4 119.5(3)
C5 Fe1 C1 C4 38.0(2)
C7 Fe1 C1 C4 -160.3(2)
C8 Fe1 C1 C4 -75.8(3)
C6 Fe1 C1 C4 -117.4(2)
C4 C1 C2 C3 0.0(4)
Fe1 C1 C2 C3 59.6(2)
C4 C1 C2 Fe1 -59.6(2)
C10 Fe1 C2 C1 -160.65(19)
C9 Fe1 C2 C1 166.4(3)
C3 Fe1 C2 C1 119.0(3)
C5 Fe1 C2 C1 81.5(2)
C4 Fe1 C2 C1 37.8(2)
C7 Fe1 C2 C1 -117.5(2)
C8 Fe1 C2 C1 -43.8(5)
C6 Fe1 C2 C1 -76.4(2)
C10 Fe1 C2 C3 80.4(3)
C9 Fe1 C2 C3 47.4(4)
C1 Fe1 C2 C3 -119.0(3)
C5 Fe1 C2 C3 -37.5(2)
C4 Fe1 C2 C3 -81.2(3)
C7 Fe1 C2 C3 123.5(2)
C8 Fe1 C2 C3 -162.8(4)
C6 Fe1 C2 C3 164.7(2)
C1 C2 C3 C5 -0.1(4)
Fe1 C2 C3 C5 59.5(2)
C1 C2 C3 Fe1 -59.6(2)
C10 Fe1 C3 C5 123.3(2)
C9 Fe1 C3 C5 81.2(3)
C1 Fe1 C3 C5 -81.7(3)
C2 Fe1 C3 C5 -119.3(4)
C4 Fe1 C3 C5 -37.5(2)
C7 Fe1 C3 C5 165.4(2)
C8 Fe1 C3 C5 47.6(5)
C6 Fe1 C3 C5 -163.0(4)
C10 Fe1 C3 C2 -117.4(2)
C9 Fe1 C3 C2 -159.5(2)
C1 Fe1 C3 C2 37.5(2)
C5 Fe1 C3 C2 119.3(4)
C4 Fe1 C3 C2 81.8(2)
C7 Fe1 C3 C2 -75.3(3)
C8 Fe1 C3 C2 166.9(3)
C6 Fe1 C3 C2 -43.8(6)
C2 C1 C4 C5 0.1(4)
Fe1 C1 C4 C5 -59.6(3)
C2 C1 C4 Fe1 59.7(2)
C10 Fe1 C4 C5 -40.8(6)
C9 Fe1 C4 C5 -75.9(3)
C1 Fe1 C4 C5 118.4(4)
C3 Fe1 C4 C5 37.4(2)
C2 Fe1 C4 C5 81.2(3)
C7 Fe1 C4 C5 164.4(3)
C8 Fe1 C4 C5 -117.6(2)
C6 Fe1 C4 C5 -160.0(2)
C10 Fe1 C4 C1 -159.2(4)
C9 Fe1 C4 C1 165.7(2)
C3 Fe1 C4 C1 -81.0(3)
C2 Fe1 C4 C1 -37.2(2)
C5 Fe1 C4 C1 -118.4(4)
C7 Fe1 C4 C1 46.1(5)
C8 Fe1 C4 C1 124.1(3)
C6 Fe1 C4 C1 81.6(3)
C2 C3 C5 C4 0.2(4)
Fe1 C3 C5 C4 59.6(3)
C2 C3 C5 Fe1 -59.5(2)
C1 C4 C5 C3 -0.2(4)
Fe1 C4 C5 C3 -59.5(2)
C1 C4 C5 Fe1 59.4(2)
C10 Fe1 C5 C3 -75.3(3)
C9 Fe1 C5 C3 -117.1(2)
C1 Fe1 C5 C3 81.1(2)
C2 Fe1 C5 C3 37.6(2)
C4 Fe1 C5 C3 119.4(3)
C7 Fe1 C5 C3 -40.8(5)
C8 Fe1 C5 C3 -159.5(2)
C6 Fe1 C5 C3 166.7(3)
C10 Fe1 C5 C4 165.3(2)
C9 Fe1 C5 C4 123.4(2)
C1 Fe1 C5 C4 -38.3(2)
C3 Fe1 C5 C4 -119.4(3)
C2 Fe1 C5 C4 -81.8(3)
C7 Fe1 C5 C4 -160.2(4)
C8 Fe1 C5 C4 81.0(3)
C6 Fe1 C5 C4 47.3(5)
C10 Fe1 C6 C8 -81.6(2)
C9 Fe1 C6 C8 -37.80(19)
C1 Fe1 C6 C8 123.8(2)
C3 Fe1 C6 C8 -161.5(4)
C2 Fe1 C6 C8 165.2(2)
C5 Fe1 C6 C8 46.9(4)
C4 Fe1 C6 C8 80.9(2)
C7 Fe1 C6 C8 -120.1(3)
C10 Fe1 C6 C7 38.50(17)
C9 Fe1 C6 C7 82.31(19)
C1 Fe1 C6 C7 -116.0(2)
C3 Fe1 C6 C7 -41.4(5)
C2 Fe1 C6 C7 -74.7(2)
C5 Fe1 C6 C7 167.0(3)
C4 Fe1 C6 C7 -159.01(19)
C8 Fe1 C6 C7 120.1(3)
C8 C6 C7 C10 -0.1(3)
Fe1 C6 C7 C10 -58.92(19)
C8 C6 C7 C12 179.2(3)
Fe1 C6 C7 C12 120.4(3)
C8 C6 C7 Fe1 58.9(2)
C10 Fe1 C7 C6 -118.6(2)
C9 Fe1 C7 C6 -80.76(19)
C1 Fe1 C7 C6 82.7(2)
C3 Fe1 C7 C6 165.45(19)
C2 Fe1 C7 C6 124.3(2)
C5 Fe1 C7 C6 -163.7(4)
C4 Fe1 C7 C6 49.4(4)
C8 Fe1 C7 C6 -37.10(18)
C9 Fe1 C7 C10 37.82(17)
C1 Fe1 C7 C10 -158.8(2)
C3 Fe1 C7 C10 -76.0(2)
C2 Fe1 C7 C10 -117.1(2)
C5 Fe1 C7 C10 -45.1(5)
C4 Fe1 C7 C10 168.0(3)
C8 Fe1 C7 C10 81.48(19)
C6 Fe1 C7 C10 118.6(2)
C10 Fe1 C7 C12 121.7(3)
C9 Fe1 C7 C12 159.5(3)
C1 Fe1 C7 C12 -37.1(3)
C3 Fe1 C7 C12 45.7(3)
C2 Fe1 C7 C12 4.6(3)
C5 Fe1 C7 C12 76.6(5)
C4 Fe1 C7 C12 -70.3(4)
C8 Fe1 C7 C12 -156.8(3)
C6 Fe1 C7 C12 -119.7(3)
C7 C6 C8 C9 0.3(3)
Fe1 C6 C8 C9 59.0(2)
C7 C6 C8 Fe1 -58.7(2)
C10 Fe1 C8 C9 -37.16(17)
C1 Fe1 C8 C9 165.05(19)
C3 Fe1 C8 C9 46.8(4)
C2 Fe1 C8 C9 -161.6(4)
C5 Fe1 C8 C9 80.9(2)
C4 Fe1 C8 C9 123.2(2)
C7 Fe1 C8 C9 -81.69(19)
C6 Fe1 C8 C9 -119.0(3)
C10 Fe1 C8 C6 81.80(19)
C9 Fe1 C8 C6 119.0(3)
C1 Fe1 C8 C6 -76.0(2)
C3 Fe1 C8 C6 165.8(3)
C2 Fe1 C8 C6 -42.7(5)
C5 Fe1 C8 C6 -160.2(2)
C4 Fe1 C8 C6 -117.8(2)
C7 Fe1 C8 C6 37.27(18)
C6 C8 C9 C10 -0.4(4)
Fe1 C8 C9 C10 59.1(2)
C6 C8 C9 Fe1 -59.4(2)
C1 Fe1 C9 C10 -164.1(4)
C3 Fe1 C9 C10 79.9(2)
C2 Fe1 C9 C10 46.0(4)
C5 Fe1 C9 C10 122.1(2)
C4 Fe1 C9 C10 163.5(2)
C7 Fe1 C9 C10 -38.49(17)
C8 Fe1 C9 C10 -120.2(3)
C6 Fe1 C9 C10 -82.41(19)
C10 Fe1 C9 C8 120.2(3)
C1 Fe1 C9 C8 -44.0(5)
C3 Fe1 C9 C8 -159.9(2)
C2 Fe1 C9 C8 166.2(3)
C5 Fe1 C9 C8 -117.7(2)
C4 Fe1 C9 C8 -76.3(2)
C7 Fe1 C9 C8 81.70(19)
C6 Fe1 C9 C8 37.78(18)
C8 C9 C10 C7 0.3(3)
Fe1 C9 C10 C7 59.9(2)
C8 C9 C10 Fe1 -59.6(2)
C6 C7 C10 C9 -0.2(3)
C12 C7 C10 C9 -179.4(3)
Fe1 C7 C10 C9 -59.8(2)
C6 C7 C10 Fe1 59.64(19)
C12 C7 C10 Fe1 -119.6(3)
C1 Fe1 C10 C9 168.3(3)
C3 Fe1 C10 C9 -118.1(2)
C2 Fe1 C10 C9 -160.10(18)
C5 Fe1 C10 C9 -77.2(2)
C4 Fe1 C10 C9 -46.3(5)
C7 Fe1 C10 C9 118.6(3)
C8 Fe1 C10 C9 37.09(18)
C6 Fe1 C10 C9 80.72(19)
C9 Fe1 C10 C7 -118.6(3)
C1 Fe1 C10 C7 49.7(4)
C3 Fe1 C10 C7 123.29(19)
C2 Fe1 C10 C7 81.3(2)
C5 Fe1 C10 C7 164.17(19)
C4 Fe1 C10 C7 -165.0(4)
C8 Fe1 C10 C7 -81.54(18)
C6 Fe1 C10 C7 -37.92(16)
C13 N1 C12 C15 -0.5(4)
C13 N1 C12 C7 179.5(2)
C6 C7 C12 N1 21.3(4)
C10 C7 C12 N1 -159.6(3)
Fe1 C7 C12 N1 110.9(3)
C6 C7 C12 C15 -158.7(3)
C10 C7 C12 C15 20.4(4)
Fe1 C7 C12 C15 -69.1(3)
C12 N1 C13 C19 -179.3(2)
C12 N1 C13 C11 0.6(4)
C16 C11 C13 N1 -179.5(2)
C14 C11 C13 N1 -0.1(4)
C16 C11 C13 C19 0.4(4)
C14 C11 C13 C19 179.8(2)
C16 C11 C14 C15 178.9(3)
C13 C11 C14 C15 -0.4(4)
C11 C14 C15 C12 0.5(4)
N1 C12 C15 C14 -0.1(4)
C7 C12 C15 C14 180.0(3)
C13 C11 C16 C17 0.1(4)
C14 C11 C16 C17 -179.2(3)
C11 C16 C17 C18 -0.1(4)
C11 C16 C17 C20 -178.5(3)
C16 C17 C18 C19 -0.6(4)
C20 C17 C18 C19 177.8(3)
C17 C18 C19 C13 1.2(4)
N1 C13 C19 C18 178.8(2)
C11 C13 C19 C18 -1.1(4)
C16 C17 C20 C24 -147.5(3)
C18 C17 C20 C24 34.1(4)
C16 C17 C20 C21 33.9(4)
C18 C17 C20 C21 -144.4(3)
C24 C20 C21 C22 -1.6(4)
C17 C20 C21 C22 177.1(3)
C20 C21 C22 C23 1.0(4)
C24 N2 C23 N3 179.1(2)
C24 N2 C23 C22 -1.4(4)
C25 N3 C23 N2 -179.0(3)
C26 N3 C23 N2 4.5(4)
C25 N3 C23 C22 1.4(5)
C26 N3 C23 C22 -175.1(3)
C21 C22 C23 N2 0.6(4)
C21 C22 C23 N3 -179.9(3)
C23 N2 C24 C20 0.7(4)
C21 C20 C24 N2 0.8(4)
C17 C20 C24 N2 -177.9(3)
